data_4104874
loop_
_publ_author_name
'Pan\<ce Naumov'
'Yutaka Ozawa'
'Kei Ohkubo'
'Shunichi Fukuzumi'

_publ_section_title
;
 Structure and Spectroscopy of Oxyluciferin, the Light Emitter of the
 Firefly Bioluminescence
;
_journal_name_full 'Journal of the American Chemical Society'
_journal_page_first 11590
_journal_page_last 11605
_journal_paper_doi 10.1021/ja904309q
_journal_volume 131
_journal_year 2009
_chemical_formula_sum 'C11 H8 N2 O2 S2'
_chemical_formula_weight 264.31
_chemical_name_common 5-methyloxyluciferin
_chemical_name_systematic
;
 ?
;
_space_group_IT_number 14
_symmetry_cell_setting monoclinic
_symmetry_space_group_name_Hall '-P 2yn'
_symmetry_space_group_name_H-M 'P 1 21/n 1'
_atom_sites_solution_hydrogens geom
_atom_sites_solution_primary direct
_atom_sites_solution_secondary difmap
_audit_creation_method SHELXL-97
_cell_angle_alpha 90.00
_cell_angle_beta 91.419(4)
_cell_angle_gamma 90.00
_cell_formula_units_Z 4
_cell_length_a 6.3027(4)
_cell_length_b 14.8046(10)
_cell_length_c 11.6515(7)
_cell_measurement_temperature 293(2)
_cell_volume 1086.86(12)
_computing_cell_refinement 'APEX2 software (Bruker, 2007)'
_computing_data_collection 'APEX2 software (Bruker, 2007)'
_computing_data_reduction 'SAINT (Bruker, 2007)'
_computing_molecular_graphics 'DIAMOND (Brandenburg, 2005)'
_computing_publication_material 'WinGX (Farrugia, 1999)'
_computing_structure_refinement 'SHELXL-97 (Sheldrick, 2008)'
_computing_structure_solution 'SHELXS-97 (Sheldrick, 2008)'
_diffrn_ambient_temperature 293(2)
_diffrn_measured_fraction_theta_full 0.995
_diffrn_measured_fraction_theta_max 0.995
_diffrn_measurement_device_type 'Bruker SMART APEX2 diffractometer'
_diffrn_measurement_method '\w scans'
_diffrn_radiation_monochromator 'multilayer confocal TXS mirror'
_diffrn_radiation_source 'rotating anode'
_diffrn_radiation_type MoK\a
_diffrn_radiation_wavelength 0.71073
_diffrn_reflns_av_R_equivalents 0.0261
_diffrn_reflns_av_sigmaI/netI 0.0251
_diffrn_reflns_limit_h_max 8
_diffrn_reflns_limit_h_min -8
_diffrn_reflns_limit_k_max 14
_diffrn_reflns_limit_k_min -19
_diffrn_reflns_limit_l_max 14
_diffrn_reflns_limit_l_min -15
_diffrn_reflns_number 9595
_diffrn_reflns_theta_full 27.48
_diffrn_reflns_theta_max 27.48
_diffrn_reflns_theta_min 2.22
_exptl_absorpt_coefficient_mu 0.478
_exptl_absorpt_correction_T_max 0.9858
_exptl_absorpt_correction_T_min 0.9021
_exptl_absorpt_correction_type sphere
_exptl_absorpt_process_details 'SADABS (Sheldrick, 1996)'
_exptl_crystal_colour colorless
_exptl_crystal_density_diffrn 1.615
_exptl_crystal_description prism
_exptl_crystal_F_000 544
_exptl_crystal_size_max 0.225
_exptl_crystal_size_mid 0.025
_exptl_crystal_size_min 0.025
_refine_diff_density_max 0.350
_refine_diff_density_min -0.200
_refine_diff_density_rms 0.053
_refine_ls_extinction_method none
_refine_ls_goodness_of_fit_ref 1.069
_refine_ls_hydrogen_treatment mixed
_refine_ls_matrix_type full
_refine_ls_number_parameters 163
_refine_ls_number_reflns 2476
_refine_ls_number_restraints 0
_refine_ls_restrained_S_all 1.069
_refine_ls_R_factor_all 0.0546
_refine_ls_R_factor_gt 0.0337
_refine_ls_shift/su_max 0.000
_refine_ls_shift/su_mean 0.000
_refine_ls_structure_factor_coef Fsqd
_refine_ls_weighting_details 'calc w=1/[\s^2^(Fo^2^)+(0.0483P)^2^+0.3843P] where P=(Fo^2^+2Fc^2^)/3'
_refine_ls_weighting_scheme calc
_refine_ls_wR_factor_gt 0.0875
_refine_ls_wR_factor_ref 0.0984
_reflns_number_gt 1896
_reflns_number_total 2476
_reflns_threshold_expression >2sigma(I)
_cod_data_source_file ja904309q_si_003.cif
_cod_data_source_block moxy1_0m
_cod_database_code 4104874

loop_
_symmetry_equiv_pos_as_xyz
'x, y, z'
'-x+1/2, y+1/2, -z+1/2'
'-x, -y, -z'
'x-1/2, -y-1/2, z-1/2'

loop_
_atom_site_label
_atom_site_type_symbol
_atom_site_fract_x
_atom_site_fract_y
_atom_site_fract_z
_atom_site_U_iso_or_equiv
_atom_site_adp_type
_atom_site_occupancy
_atom_site_symmetry_multiplicity
_atom_site_calc_flag
_atom_site_refinement_flags
S1 S 0.76231(9) 0.04126(4) 0.83157(4) 0.04127(17) Uani 1 1 d .
S2 S 1.03535(8) 0.13750(4) 0.51334(4) 0.03864(16) Uani 1 1 d .
O2 O 1.7053(3) 0.33957(12) 0.47186(14) 0.0471(4) Uani 1 1 d .
N1 N 0.6656(3) 0.03320(12) 0.61816(13) 0.0351(4) Uani 1 1 d .
O1 O 0.3466(3) -0.04990(13) 0.61976(14) 0.0542(5) Uani 1 1 d .
C3 C 0.8093(3) 0.06503(14) 0.69110(16) 0.0328(4) Uani 1 1 d .
N2 N 1.1291(3) 0.15265(11) 0.73038(13) 0.0333(4) Uani 1 1 d .
C2 C 0.5122(3) -0.01159(14) 0.67547(16) 0.0351(4) Uani 1 1 d .
C4 C 0.9916(3) 0.11751(13) 0.65804(15) 0.0322(4) Uani 1 1 d .
C11 C 0.3851(4) -0.05729(17) 0.87313(19) 0.0477(6) Uani 1 1 d .
H11A H 0.3104 -0.0111 0.9134 0.072 Uiso 1 1 calc R
H11B H 0.4642 -0.0938 0.9272 0.072 Uiso 1 1 calc R
H11C H 0.2852 -0.0945 0.8313 0.072 Uiso 1 1 calc R
C8 C 1.5945(3) 0.28997(15) 0.65291(17) 0.0381(5) Uani 1 1 d .
H8 H 1.7095 0.3206 0.6859 0.046 Uiso 1 1 calc R
C10 C 1.3985(3) 0.24417(14) 0.48132(16) 0.0366(5) Uani 1 1 d .
H10 H 1.3804 0.2430 0.4019 0.044 Uiso 1 1 calc R
C6 C 1.2849(3) 0.19920(13) 0.67205(15) 0.0315(4) Uani 1 1 d .
C9 C 1.5639(3) 0.29063(14) 0.53270(16) 0.0351(4) Uani 1 1 d .
C5 C 1.2589(3) 0.19885(13) 0.55208(15) 0.0319(4) Uani 1 1 d .
C7 C 1.4571(3) 0.24487(14) 0.72172(16) 0.0372(5) Uani 1 1 d .
H7 H 1.4785 0.2447 0.8010 0.045 Uiso 1 1 calc R
C1 C 0.5332(3) -0.01470(14) 0.79170(17) 0.0364(5) Uani 1 1 d .
H2O H 1.675(4) 0.341(2) 0.409(2) 0.063(9) Uiso 1 1 d .
H1O H 0.361(5) -0.043(2) 0.548(3) 0.075(9) Uiso 1 1 d .

loop_
_atom_site_aniso_label
_atom_site_aniso_U_11
_atom_site_aniso_U_22
_atom_site_aniso_U_33
_atom_site_aniso_U_23
_atom_site_aniso_U_13
_atom_site_aniso_U_12
S1 0.0438(3) 0.0531(4) 0.0268(2) 0.0023(2) -0.0008(2) -0.0127(2)
S2 0.0397(3) 0.0504(3) 0.0256(2) 0.0011(2) -0.00165(19) -0.0100(2)
O2 0.0463(9) 0.0608(11) 0.0340(8) 0.0076(8) 0.0020(7) -0.0159(8)
N1 0.0356(9) 0.0434(10) 0.0263(8) -0.0013(7) 0.0004(6) -0.0029(7)
O1 0.0498(10) 0.0798(13) 0.0327(8) 0.0003(8) -0.0043(7) -0.0248(9)
C3 0.0354(10) 0.0354(10) 0.0277(9) 0.0000(8) 0.0023(8) 0.0006(8)
N2 0.0359(9) 0.0372(9) 0.0269(8) -0.0006(7) 0.0026(6) -0.0008(7)
C2 0.0349(10) 0.0400(11) 0.0302(9) -0.0016(8) -0.0015(8) -0.0028(9)
C4 0.0346(10) 0.0352(10) 0.0267(9) 0.0002(8) 0.0021(7) 0.0018(8)
C11 0.0479(13) 0.0586(15) 0.0367(11) 0.0036(10) 0.0036(9) -0.0135(11)
C8 0.0375(11) 0.0441(12) 0.0326(10) -0.0007(9) -0.0044(8) -0.0064(9)
C10 0.0404(11) 0.0444(12) 0.0250(9) 0.0024(8) -0.0010(8) -0.0019(9)
C6 0.0345(10) 0.0343(10) 0.0259(9) 0.0008(8) 0.0020(7) 0.0018(8)
C9 0.0338(10) 0.0382(11) 0.0336(10) 0.0033(8) 0.0036(8) -0.0003(9)
C5 0.0336(10) 0.0356(10) 0.0264(9) -0.0002(8) -0.0009(7) -0.0012(8)
C7 0.0416(12) 0.0442(12) 0.0256(9) -0.0004(8) -0.0031(8) -0.0012(9)
C1 0.0384(11) 0.0393(11) 0.0316(10) 0.0017(9) 0.0011(8) -0.0040(9)

loop_
_atom_type_symbol
_atom_type_description
_atom_type_scat_dispersion_real
_atom_type_scat_dispersion_imag
_atom_type_scat_source
C C 0.0033 0.0016 'International Tables Vol C Tables 4.2.6.8 and 6.1.1.4'
H H 0.0000 0.0000 'International Tables Vol C Tables 4.2.6.8 and 6.1.1.4'
S S 0.1246 0.1234 'International Tables Vol C Tables 4.2.6.8 and 6.1.1.4'
N N 0.0061 0.0033 'International Tables Vol C Tables 4.2.6.8 and 6.1.1.4'
O O 0.0106 0.0060 'International Tables Vol C Tables 4.2.6.8 and 6.1.1.4'

loop_
_geom_angle_atom_site_label_1
_geom_angle_atom_site_label_2
_geom_angle_atom_site_label_3
_geom_angle
C3 S1 C1 90.27(10)
C5 S2 C4 89.08(9)
C9 O2 H2O 112(2)
C3 N1 C2 110.12(16)
C2 O1 H1O 109(2)
N1 C3 C4 124.02(17)
N1 C3 S1 114.40(15)
C4 C3 S1 121.57(15)
C4 N2 C6 110.38(15)
O1 C2 C1 121.60(18)
O1 C2 N1 121.49(17)
C1 C2 N1 116.91(17)
N2 C4 C3 124.20(17)
N2 C4 S2 116.13(15)
C3 C4 S2 119.66(14)
C1 C11 H11A 109.5
C1 C11 H11B 109.5
H11A C11 H11B 109.5
C1 C11 H11C 109.5
H11A C11 H11C 109.5
H11B C11 H11C 109.5
C7 C8 C9 120.83(18)
C7 C8 H8 119.6
C9 C8 H8 119.6
C9 C10 C5 117.83(17)
C9 C10 H10 121.1
C5 C10 H10 121.1
N2 C6 C7 126.16(16)
N2 C6 C5 114.73(17)
C7 C6 C5 119.11(17)
O2 C9 C10 122.62(17)
O2 C9 C8 116.49(18)
C10 C9 C8 120.89(18)
C10 C5 C6 121.86(18)
C10 C5 S2 128.45(15)
C6 C5 S2 109.68(14)
C8 C7 C6 119.43(17)
C8 C7 H7 120.3
C6 C7 H7 120.3
C2 C1 C11 127.08(19)
C2 C1 S1 108.29(15)
C11 C1 S1 124.62(15)

loop_
_geom_bond_atom_site_label_1
_geom_bond_atom_site_label_2
_geom_bond_distance
S1 C3 1.7071(19)
S1 C1 1.719(2)
S2 C5 1.727(2)
S2 C4 1.7404(19)
O2 C9 1.361(2)
O2 H2O 0.76(3)
N1 C3 1.314(2)
N1 C2 1.361(3)
O1 C2 1.341(2)
O1 H1O 0.85(3)
C3 C4 1.447(3)
N2 C4 1.302(2)
N2 C6 1.391(2)
C2 C1 1.358(3)
C11 C1 1.488(3)
C11 H11A 0.9600
C11 H11B 0.9600
C11 H11C 0.9600
C8 C7 1.369(3)
C8 C9 1.409(3)
C8 H8 0.9300
C10 C9 1.374(3)
C10 C5 1.393(3)
C10 H10 0.9300
C6 C7 1.392(3)
C6 C5 1.403(2)
C7 H7 0.9300

loop_
_cod_related_entry_id
_cod_related_entry_database
_cod_related_entry_code
1 ChemSpider 30660205
